data_7112070
loop_
_publ_author_name
'Thomas J. Williams'
'Alan J. Reay'
'Adrian C. Whitwood'
'Ian J. S. Fairlamb'

_publ_section_title
;
 A mild and selective Pd-mediated methodology for the synthesis of highly
 fluorescent 2-arylated tryptophans and tryptophan-containing peptides: a
 catalytic role for Pd0 nanoparticles?
;
_journal_name_full Chem.Commun.
_journal_page_first 3052
_journal_paper_doi 10.1039/c3cc48481e
_journal_volume 50
_journal_year 2014
_chemical_absolute_configuration unk
_chemical_formula_moiety 'C20 F N2 O3'
_chemical_formula_sum 'C20 H19 F N2 O3'
_chemical_formula_weight 354.37
_chemical_name_systematic
;
 ? 
;
_space_group_crystal_system trigonal
_space_group_IT_number 146
_space_group_name_Hall 'R 3'
_space_group_name_H-M_alt 'R 3'
_symmetry_space_group_name_Hall 'R 3'
_symmetry_space_group_name_H-M 'R 3 :H'
_atom_sites_solution_hydrogens geom
_atom_sites_solution_primary iterative
_atom_sites_solution_secondary difmap
_audit_creation_date 2012-04-13
_audit_creation_method
;
  Olex2 1.1
  (compiled 2011.11.01 svn.r2039, GUI svn.r3906)
;
_cell_angle_alpha 90.00
_cell_angle_beta 90.00
_cell_angle_gamma 120.00
_cell_formula_units_Z 9
_cell_length_a 21.0404(11)
_cell_length_b 21.0404(11)
_cell_length_c 10.4652(7)
_cell_measurement_reflns_used 3569
_cell_measurement_temperature 110.00(10)
_cell_measurement_theta_max 32.0836
_cell_measurement_theta_min 2.9596
_cell_volume 4012.2(4)
_computing_cell_refinement
;
CrysAlisPro, Agilent Technologies,
Version 1.171.35.19 (release 27-10-2011 CrysAlis171 .NET)
(compiled Oct 27 2011,15:02:11)
;
_computing_data_collection
;
CrysAlisPro, Agilent Technologies,
Version 1.171.35.19 (release 27-10-2011 CrysAlis171 .NET)
(compiled Oct 27 2011,15:02:11)
;
_computing_data_reduction
;
CrysAlisPro, Agilent Technologies,
Version 1.171.35.19 (release 27-10-2011 CrysAlis171 .NET)
(compiled Oct 27 2011,15:02:11)
;
_computing_molecular_graphics
;
O. V. Dolomanov, L. J. Bourhis, R. J. Gildea, J. A. K. Howard and H. Puschmann,
OLEX2: a complete structure solution, refinement and analysis program.
J. Appl. Cryst. (2009). 42, 339-341.
;
_computing_publication_material
;
O. V. Dolomanov, L. J. Bourhis, R. J. Gildea, J. A. K. Howard and H. Puschmann,
OLEX2: a complete structure solution, refinement and analysis program.
J. Appl. Cryst. (2009). 42, 339-341.
;
_computing_structure_refinement
;
XL, G.M. Sheldrick, Acta Cryst.
(2008). A64, 112-122
;
_computing_structure_solution
;
Palatinus, L. & Chapuis, G. (2007).
SUPERFLIP - a computer program for the solution of crystal structures
 by charge flipping in arbitrary dimensions.
J. Appl. Cryst. 40, 786-790.
;
_diffrn_ambient_temperature 110.00(10)
_diffrn_detector_area_resol_mean 16.1450
_diffrn_measured_fraction_theta_full 0.999
_diffrn_measured_fraction_theta_max 0.920
_diffrn_measurement_details
;
  1 omega  -69.00   48.00   1.0000   12.8400
omega____ theta____ kappa____ phi______ frames
    -      -25.1672   19.0000  -30.0000 117

  2 omega  -65.00  -35.00   1.0000   12.8400
omega____ theta____ kappa____ phi______ frames
    -      -25.1672 -178.0000  -30.0000 30

  3 omega   31.00   77.00   1.0000   12.8400
omega____ theta____ kappa____ phi______ frames
    -       26.4172 -128.0000   -7.0000 46

  4 omega   39.00  100.00   1.0000   12.8400
omega____ theta____ kappa____ phi______ frames
    -       26.4172 -178.0000  -90.0000 61

  5 omega   31.00   62.00   1.0000   12.8400
omega____ theta____ kappa____ phi______ frames
    -       26.4172   56.0000  117.0000 31
;
_diffrn_measurement_device_type 'SuperNova, Single source at offset), Eos'
_diffrn_measurement_method '\w scans'
_diffrn_orient_matrix_UB_11 -0.0179086000
_diffrn_orient_matrix_UB_12 -0.0357576000
_diffrn_orient_matrix_UB_13 0.0267633000
_diffrn_orient_matrix_UB_21 -0.0296459000
_diffrn_orient_matrix_UB_22 -0.0103234000
_diffrn_orient_matrix_UB_23 -0.0430230000
_diffrn_orient_matrix_UB_31 0.0175359000
_diffrn_orient_matrix_UB_32 -0.0111921000
_diffrn_orient_matrix_UB_33 -0.0453332000
_diffrn_radiation_monochromator mirror
_diffrn_radiation_type 'Mo K\a'
_diffrn_radiation_wavelength 0.7107
_diffrn_reflns_av_R_equivalents 0.0271
_diffrn_reflns_av_unetI/netI 0.0498
_diffrn_reflns_limit_h_max 31
_diffrn_reflns_limit_h_min -23
_diffrn_reflns_limit_k_max 23
_diffrn_reflns_limit_k_min -31
_diffrn_reflns_limit_l_max 15
_diffrn_reflns_limit_l_min -15
_diffrn_reflns_number 9531
_diffrn_reflns_theta_full 30.01
_diffrn_reflns_theta_max 32.16
_diffrn_reflns_theta_min 2.96
_diffrn_source 'SuperNova (Mo) X-ray Source'
_exptl_absorpt_coefficient_mu 0.096
_exptl_absorpt_correction_T_max 0.990
_exptl_absorpt_correction_T_min 0.986
_exptl_absorpt_correction_type analytical
_exptl_absorpt_process_details
;
CrysAlisPro, Agilent Technologies,
Version 1.171.35.19 (release 27-10-2011 CrysAlis171 .NET)
(compiled Oct 27 2011,15:02:11)
Analytical numeric absorption correction using a multifaceted crystal
            model based on expressions derived by R.C. Clark & J.S. Reid.
(Clark, R. C. & Reid, J. S. (1995). Acta Cryst. A51, 887-897)
;
_exptl_crystal_colour 'clear colourless'
_exptl_crystal_colour_lustre clear
_exptl_crystal_colour_primary colourless
_exptl_crystal_density_diffrn 1.320
_exptl_crystal_density_method 'not measured'
_exptl_crystal_description irregular
_exptl_crystal_F_000 1674
_exptl_crystal_size_max 0.2168
_exptl_crystal_size_mid 0.1531
_exptl_crystal_size_min 0.1393
_refine_diff_density_max 0.313
_refine_diff_density_min -0.229
_refine_diff_density_rms 0.045
_refine_ls_extinction_method none
_refine_ls_goodness_of_fit_ref 1.036
_refine_ls_hydrogen_treatment mixed
_refine_ls_matrix_type full
_refine_ls_number_parameters 245
_refine_ls_number_reflns 5613
_refine_ls_number_restraints 1
_refine_ls_restrained_S_all 1.036
_refine_ls_R_factor_all 0.0479
_refine_ls_R_factor_gt 0.0424
_refine_ls_shift/su_max 0.000
_refine_ls_shift/su_mean 0.000
_refine_ls_structure_factor_coef Fsqd
_refine_ls_weighting_details 'calc w=1/[\s^2^(Fo^2^)+(0.0412P)^2^+1.5669P] where P=(Fo^2^+2Fc^2^)/3'
_refine_ls_weighting_scheme calc
_refine_ls_wR_factor_gt 0.0946
_refine_ls_wR_factor_ref 0.0995
_reflns_number_gt 5157
_reflns_number_total 5613
_reflns_threshold_expression >2sigma(I)
_cod_data_source_file c3cc48481e2.cif
_cod_data_source_block ijsf1202
_cod_original_cell_volume 4012.2(6)
_cod_database_code 7112070
_chemical_oxdiff_formula 'C20 H19 F1 N2 O3'
_chemical_oxdiff_usercomment 'Tom Williams TJW/5/173/465/1'
_reflns_odcompleteness_completeness 99.89
_reflns_odcompleteness_iscentric 1
_reflns_odcompleteness_theta 30.01

loop_
_space_group_symop_id
_space_group_symop_operation_xyz
1 'x, y, z'
2 '-y, x-y, z'
3 '-x+y, -x, z'
4 'x+2/3, y+1/3, z+1/3'
5 '-y+2/3, x-y+1/3, z+1/3'
6 '-x+y+2/3, -x+1/3, z+1/3'
7 'x+1/3, y+2/3, z+2/3'
8 '-y+1/3, x-y+2/3, z+2/3'
9 '-x+y+1/3, -x+2/3, z+2/3'

loop_
_atom_site_label
_atom_site_type_symbol
_atom_site_fract_x
_atom_site_fract_y
_atom_site_fract_z
_atom_site_U_iso_or_equiv
_atom_site_adp_type
_atom_site_occupancy
_atom_site_symmetry_multiplicity
_atom_site_calc_flag
_atom_site_refinement_flags
C1 C 0.54326(9) 0.29788(9) 0.51985(15) 0.0237(3) Uani 1 1 d .
C2 C 0.52022(9) 0.34868(9) 0.52482(15) 0.0233(3) Uani 1 1 d .
H2 H 0.5149 0.3667 0.6028 0.028 Uiso 1 1 calc R
C3 C 0.50511(8) 0.37238(9) 0.41058(14) 0.0196(3) Uani 1 1 d .
H3 H 0.4891 0.4063 0.4120 0.024 Uiso 1 1 calc R
C4 C 0.51388(8) 0.34549(8) 0.29391(13) 0.0157(3) Uani 1 1 d .
C5 C 0.53818(8) 0.29447(8) 0.29351(14) 0.0191(3) Uani 1 1 d .
H5 H 0.5446 0.2767 0.2161 0.023 Uiso 1 1 calc R
C6 C 0.55282(9) 0.27007(9) 0.40693(16) 0.0229(3) Uani 1 1 d .
H6 H 0.5686 0.2359 0.4067 0.027 Uiso 1 1 calc R
C7 C 0.49634(8) 0.36751(8) 0.17097(13) 0.0151(2) Uani 1 1 d .
C8 C 0.51401(8) 0.43501(8) 0.12255(13) 0.0146(2) Uani 1 1 d .
C9 C 0.55844(8) 0.50912(7) 0.18290(14) 0.0161(3) Uani 1 1 d .
H9A H 0.5455 0.5056 0.2726 0.019 Uiso 1 1 calc R
H9B H 0.5458 0.5429 0.1428 0.019 Uiso 1 1 calc R
C10 C 0.64169(7) 0.54050(8) 0.17169(13) 0.0139(2) Uani 1 1 d .
H10 H 0.6561 0.5114 0.2248 0.017 Uiso 1 1 calc R
C11 C 0.66116(8) 0.53645(8) 0.03302(13) 0.0153(3) Uani 1 1 d .
C12 C 0.68382(11) 0.46603(11) -0.11590(16) 0.0309(4) Uani 1 1 d .
H12A H 0.6398 0.4503 -0.1647 0.046 Uiso 1 1 calc R
H12B H 0.6970 0.4285 -0.1176 0.046 Uiso 1 1 calc R
H12C H 0.7228 0.5103 -0.1522 0.046 Uiso 1 1 calc R
C13 C 0.75258(8) 0.65834(8) 0.20747(13) 0.0162(3) Uani 1 1 d .
C14 C 0.78405(9) 0.73524(9) 0.25806(17) 0.0258(3) Uani 1 1 d .
H14A H 0.8185 0.7433 0.3250 0.039 Uiso 1 1 calc R
H14B H 0.7452 0.7418 0.2912 0.039 Uiso 1 1 calc R
H14C H 0.8086 0.7697 0.1902 0.039 Uiso 1 1 calc R
C15 C 0.48395(8) 0.42278(8) -0.00434(13) 0.0154(3) Uani 1 1 d .
C16 C 0.48216(8) 0.46893(8) -0.09995(15) 0.0187(3) Uani 1 1 d .
H16 H 0.5061 0.5195 -0.0880 0.022 Uiso 1 1 calc R
C17 C 0.44428(9) 0.43801(9) -0.21186(15) 0.0219(3) Uani 1 1 d .
H17 H 0.4429 0.4682 -0.2754 0.026 Uiso 1 1 calc R
C18 C 0.40778(9) 0.36167(9) -0.23109(15) 0.0220(3) Uani 1 1 d .
H18 H 0.3818 0.3421 -0.3064 0.026 Uiso 1 1 calc R
C19 C 0.40995(8) 0.31516(9) -0.13967(15) 0.0211(3) Uani 1 1 d .
H19 H 0.3867 0.2648 -0.1531 0.025 Uiso 1 1 calc R
C20 C 0.44815(8) 0.34650(8) -0.02694(14) 0.0165(3) Uani 1 1 d .
F1 F 0.55774(7) 0.27429(7) 0.63125(9) 0.0371(3) Uani 1 1 d .
N1 N 0.67922(7) 0.61582(7) 0.21652(12) 0.0174(2) Uani 1 1 d .
H1 H 0.6540(13) 0.6359(13) 0.241(2) 0.039(6) Uiso 1 1 d .
N2 N 0.45744(7) 0.31386(7) 0.08007(12) 0.0179(2) Uani 1 1 d .
H2A H 0.4351(13) 0.2686(14) 0.093(2) 0.036(6) Uiso 1 1 d .
O1 O 0.66376(6) 0.57685(6) -0.05103(10) 0.0198(2) Uani 1 1 d .
O2 O 0.67144(6) 0.47957(6) 0.01536(10) 0.0205(2) Uani 1 1 d .
O3 O 0.79097(6) 0.63528(6) 0.16024(10) 0.0196(2) Uani 1 1 d .

loop_
_atom_site_aniso_label
_atom_site_aniso_U_11
_atom_site_aniso_U_22
_atom_site_aniso_U_33
_atom_site_aniso_U_23
_atom_site_aniso_U_13
_atom_site_aniso_U_12
C1 0.0238(8) 0.0237(8) 0.0176(6) 0.0079(6) 0.0016(6) 0.0075(6)
C2 0.0235(8) 0.0262(8) 0.0161(6) 0.0013(6) 0.0049(6) 0.0095(6)
C3 0.0186(7) 0.0193(7) 0.0205(6) 0.0010(5) 0.0040(5) 0.0092(6)
C4 0.0140(6) 0.0127(6) 0.0171(6) 0.0018(5) 0.0007(5) 0.0042(5)
C5 0.0216(7) 0.0163(6) 0.0174(6) -0.0010(5) -0.0006(5) 0.0079(6)
C6 0.0261(8) 0.0184(7) 0.0249(7) 0.0035(6) -0.0013(6) 0.0117(6)
C7 0.0134(6) 0.0151(6) 0.0151(6) -0.0008(5) 0.0007(5) 0.0058(5)
C8 0.0129(6) 0.0143(6) 0.0159(6) -0.0011(5) 0.0006(5) 0.0063(5)
C9 0.0151(6) 0.0130(6) 0.0190(6) -0.0014(5) 0.0014(5) 0.0060(5)
C10 0.0138(6) 0.0130(6) 0.0157(6) -0.0014(5) 0.0003(5) 0.0073(5)
C11 0.0135(6) 0.0134(6) 0.0167(6) -0.0021(5) 0.0000(5) 0.0050(5)
C12 0.0442(11) 0.0346(9) 0.0200(7) -0.0044(7) 0.0067(7) 0.0243(9)
C13 0.0149(6) 0.0161(6) 0.0171(6) -0.0005(5) -0.0003(5) 0.0074(5)
C14 0.0184(7) 0.0182(7) 0.0362(9) -0.0081(6) -0.0005(6) 0.0057(6)
C15 0.0137(6) 0.0156(6) 0.0163(6) -0.0003(5) 0.0012(5) 0.0067(5)
C16 0.0166(6) 0.0167(6) 0.0229(7) 0.0021(5) 0.0011(5) 0.0084(6)
C17 0.0194(7) 0.0268(8) 0.0200(7) 0.0056(6) 0.0005(6) 0.0119(6)
C18 0.0182(7) 0.0280(8) 0.0178(7) -0.0021(6) -0.0029(5) 0.0101(6)
C19 0.0192(7) 0.0194(7) 0.0218(7) -0.0029(6) -0.0033(6) 0.0074(6)
C20 0.0151(6) 0.0152(6) 0.0183(6) -0.0005(5) -0.0003(5) 0.0068(5)
F1 0.0498(7) 0.0456(7) 0.0197(5) 0.0118(5) 0.0005(5) 0.0268(6)
N1 0.0136(5) 0.0147(6) 0.0236(6) -0.0054(5) 0.0011(5) 0.0068(5)
N2 0.0187(6) 0.0121(6) 0.0193(6) -0.0016(5) -0.0032(5) 0.0050(5)
O1 0.0206(5) 0.0171(5) 0.0196(5) 0.0029(4) 0.0010(4) 0.0079(4)
O2 0.0281(6) 0.0215(5) 0.0168(5) -0.0020(4) 0.0027(4) 0.0160(5)
O3 0.0161(5) 0.0202(5) 0.0240(5) -0.0031(4) 0.0006(4) 0.0101(4)

loop_
_atom_type_symbol
_atom_type_description
_atom_type_scat_dispersion_real
_atom_type_scat_dispersion_imag
_atom_type_scat_source
C C 0.0033 0.0016 'International Tables Vol C Tables 4.2.6.8 and 6.1.1.4'
H H 0.0000 0.0000 'International Tables Vol C Tables 4.2.6.8 and 6.1.1.4'
F F 0.0171 0.0103 'International Tables Vol C Tables 4.2.6.8 and 6.1.1.4'
N N 0.0061 0.0033 'International Tables Vol C Tables 4.2.6.8 and 6.1.1.4'
O O 0.0106 0.0060 'International Tables Vol C Tables 4.2.6.8 and 6.1.1.4'

loop_
_exptl_crystal_face_index_h
_exptl_crystal_face_index_k
_exptl_crystal_face_index_l
_exptl_crystal_face_perp_dist
_exptl_oxdiff_crystal_face_indexfrac_h
_exptl_oxdiff_crystal_face_indexfrac_k
_exptl_oxdiff_crystal_face_indexfrac_l
_exptl_oxdiff_crystal_face_x
_exptl_oxdiff_crystal_face_y
_exptl_oxdiff_crystal_face_z
-2 1 0 0.0998 -2.0000 0.9990 -0.0002 0.0001 0.0490 -0.0462
2 -1 0 0.1128 2.0000 -0.9990 0.0002 -0.0001 -0.0490 0.0462
0 0 1 0.0890 -0.0001 -0.0002 0.9992 0.0267 -0.0430 -0.0453
0 0 -1 0.0736 0.0001 0.0002 -0.9992 -0.0267 0.0430 0.0453
1 -1 -1 0.0662 0.9999 -0.9990 -0.9991 -0.0089 0.0237 0.0740
-1 1 1 0.0732 -0.9999 0.9990 0.9991 0.0089 -0.0237 -0.0740
-1 0 -1 0.0746 -1.0001 -0.0000 -0.9993 -0.0088 0.0726 0.0278
1 0 1 0.0746 1.0001 0.0000 0.9993 0.0088 -0.0726 -0.0278
1 -2 0 0.0574 0.9996 -1.9986 -0.0001 0.0536 -0.0090 0.0399
-1 2 0 0.0854 -0.9996 1.9986 0.0001 -0.0536 0.0090 -0.0399
-1 -1 0 0.0706 -1.0004 -0.9996 -0.0002 0.0537 0.0400 -0.0063
1 1 0 0.0826 1.0004 0.9996 0.0002 -0.0537 -0.0400 0.0063

loop_
_geom_angle_atom_site_label_1
_geom_angle_atom_site_label_2
_geom_angle_atom_site_label_3
_geom_angle
C6 C1 C2 123.01(14)
F1 C1 C2 118.73(15)
F1 C1 C6 118.26(15)
C1 C2 H2 120.7
C1 C2 C3 118.53(14)
C3 C2 H2 120.7
C2 C3 H3 119.8
C2 C3 C4 120.38(15)
C4 C3 H3 119.8
C3 C4 C5 119.07(13)
C3 C4 C7 122.07(13)
C5 C4 C7 118.84(13)
C4 C5 H5 119.5
C6 C5 C4 120.97(14)
C6 C5 H5 119.5
C1 C6 C5 118.04(15)
C1 C6 H6 121.0
C5 C6 H6 121.0
C8 C7 C4 131.75(13)
C8 C7 N2 109.46(12)
N2 C7 C4 118.73(13)
C7 C8 C9 128.77(13)
C7 C8 C15 106.77(12)
C15 C8 C9 124.41(13)
C8 C9 H9A 108.9
C8 C9 H9B 108.9
C8 C9 C10 113.51(11)
H9A C9 H9B 107.7
C10 C9 H9A 108.9
C10 C9 H9B 108.9
C9 C10 H10 109.3
C11 C10 C9 109.25(11)
C11 C10 H10 109.3
N1 C10 C9 109.00(11)
N1 C10 H10 109.3
N1 C10 C11 110.79(11)
O1 C11 C10 125.11(13)
O1 C11 O2 124.20(13)
O2 C11 C10 110.62(12)
H12A C12 H12B 109.5
H12A C12 H12C 109.5
H12B C12 H12C 109.5
O2 C12 H12A 109.5
O2 C12 H12B 109.5
O2 C12 H12C 109.5
N1 C13 C14 115.58(13)
O3 C13 C14 122.74(13)
O3 C13 N1 121.68(13)
C13 C14 H14A 109.5
C13 C14 H14B 109.5
C13 C14 H14C 109.5
H14A C14 H14B 109.5
H14A C14 H14C 109.5
H14B C14 H14C 109.5
C16 C15 C8 133.95(14)
C16 C15 C20 118.84(13)
C20 C15 C8 107.18(12)
C15 C16 H16 120.5
C17 C16 C15 119.03(14)
C17 C16 H16 120.5
C16 C17 H17 119.5
C16 C17 C18 121.06(15)
C18 C17 H17 119.5
C17 C18 H18 119.5
C19 C18 C17 121.06(14)
C19 C18 H18 119.5
C18 C19 H19 121.1
C18 C19 C20 117.72(14)
C20 C19 H19 121.1
C19 C20 C15 122.26(13)
N2 C20 C15 107.62(12)
N2 C20 C19 130.10(13)
C10 N1 H1 119.8(16)
C13 N1 C10 121.37(12)
C13 N1 H1 118.4(16)
C7 N2 H2A 125.4(15)
C20 N2 C7 108.94(12)
C20 N2 H2A 124.3(15)
C11 O2 C12 115.68(12)

loop_
_geom_bond_atom_site_label_1
_geom_bond_atom_site_label_2
_geom_bond_distance
C1 C2 1.378(3)
C1 C6 1.377(2)
C1 F1 1.3600(18)
C2 H2 0.9300
C2 C3 1.392(2)
C3 H3 0.9300
C3 C4 1.396(2)
C4 C5 1.401(2)
C4 C7 1.4755(19)
C5 H5 0.9300
C5 C6 1.388(2)
C6 H6 0.9300
C7 C8 1.373(2)
C7 N2 1.3876(18)
C8 C9 1.4989(19)
C8 C15 1.4377(19)
C9 H9A 0.9700
C9 H9B 0.9700
C9 C10 1.5366(19)
C10 H10 0.9800
C10 C11 1.5218(19)
C10 N1 1.4503(18)
C11 O1 1.2052(18)
C11 O2 1.3312(18)
C12 H12A 0.9600
C12 H12B 0.9600
C12 H12C 0.9600
C12 O2 1.4526(19)
C13 C14 1.505(2)
C13 N1 1.3458(19)
C13 O3 1.2345(17)
C14 H14A 0.9600
C14 H14B 0.9600
C14 H14C 0.9600
C15 C16 1.408(2)
C15 C20 1.411(2)
C16 H16 0.9300
C16 C17 1.383(2)
C17 H17 0.9300
C17 C18 1.406(2)
C18 H18 0.9300
C18 C19 1.386(2)
C19 H19 0.9300
C19 C20 1.394(2)
C20 N2 1.3778(19)
N1 H1 0.87(2)
N2 H2A 0.84(3)

loop_
_geom_hbond_atom_site_label_D
_geom_hbond_atom_site_label_H
_geom_hbond_atom_site_label_A
_geom_hbond_distance_DH
_geom_hbond_distance_HA
_geom_hbond_distance_DA
_geom_hbond_angle_DHA
_geom_hbond_site_symmetry_A
N1 H1 O1 0.87(2) 2.06(2) 2.9155(16) 170(2) 6_565

loop_
_geom_torsion_atom_site_label_1
_geom_torsion_atom_site_label_2
_geom_torsion_atom_site_label_3
_geom_torsion_atom_site_label_4
_geom_torsion
C1 C2 C3 C4 -0.6(2)
C2 C1 C6 C5 -0.2(2)
C2 C3 C4 C5 -0.1(2)
C2 C3 C4 C7 178.13(14)
C3 C4 C5 C6 0.6(2)
C3 C4 C7 C8 47.4(2)
C3 C4 C7 N2 -135.53(15)
C4 C5 C6 C1 -0.5(2)
C4 C7 C8 C9 0.3(3)
C4 C7 C8 C15 177.89(14)
C4 C7 N2 C20 -179.18(13)
C5 C4 C7 C8 -134.34(16)
C5 C4 C7 N2 42.70(19)
C6 C1 C2 C3 0.7(2)
C7 C4 C5 C6 -177.66(14)
C7 C8 C9 C10 80.64(18)
C7 C8 C15 C16 178.36(15)
C7 C8 C15 C20 0.43(16)
C8 C7 N2 C20 -1.52(16)
C8 C9 C10 C11 50.88(16)
C8 C9 C10 N1 172.07(11)
C8 C15 C16 C17 -176.53(15)
C8 C15 C20 C19 177.08(14)
C8 C15 C20 N2 -1.35(16)
C9 C8 C15 C16 -4.0(2)
C9 C8 C15 C20 178.12(13)
C9 C10 C11 O1 75.70(17)
C9 C10 C11 O2 -101.15(13)
C9 C10 N1 C13 -174.53(13)
C10 C11 O2 C12 174.64(13)
C11 C10 N1 C13 -54.29(17)
C14 C13 N1 C10 -179.88(13)
C15 C8 C9 C10 -96.52(16)
C15 C16 C17 C18 0.1(2)
C15 C20 N2 C7 1.77(16)
C16 C15 C20 C19 -1.2(2)
C16 C15 C20 N2 -179.65(13)
C16 C17 C18 C19 -1.4(2)
C17 C18 C19 C20 1.4(2)
C18 C19 C20 C15 -0.1(2)
C18 C19 C20 N2 177.96(15)
C19 C20 N2 C7 -176.50(15)
C20 C15 C16 C17 1.2(2)
F1 C1 C2 C3 -179.67(14)
F1 C1 C6 C5 -179.82(14)
N1 C10 C11 O1 -44.40(19)
N1 C10 C11 O2 138.75(12)
N2 C7 C8 C9 -176.90(13)
N2 C7 C8 C15 0.65(16)
O1 C11 O2 C12 -2.2(2)
O3 C13 N1 C10 0.3(2)
